data_4501254
loop_
_publ_author_name
'Seidel, Christiane'
'Ahlers, Ruth'
'Ruschewitz, Uwe'

_publ_section_title
;
 Coordination Polymers with Tetrafluoroterephthalate as Bridging Ligand
;
_journal_issue 11
_journal_name_full 'Crystal Growth &amp; Design'
_journal_page_first 5053
_journal_paper_doi 10.1021/cg200974h
_journal_volume 11
_journal_year 2011
_chemical_formula_moiety 'C8 H8 Co F4 O8'
_chemical_formula_sum 'C8 H8 Co F4 O8'
_chemical_formula_weight 367.07
_chemical_name_systematic
; 
 ? 
;
_space_group_IT_number 2
_symmetry_cell_setting triclinic
_symmetry_space_group_name_Hall '-P 1'
_symmetry_space_group_name_H-M 'P -1'
_atom_sites_solution_hydrogens geom
_atom_sites_solution_primary direct
_atom_sites_solution_secondary difmap
_audit_creation_method SHELXL-97
_cell_angle_alpha 72.66(3)
_cell_angle_beta 88.67(3)
_cell_angle_gamma 76.90(3)
_cell_formula_units_Z 1
_cell_length_a 5.1691(13)
_cell_length_b 6.4094(16)
_cell_length_c 9.396(3)
_cell_measurement_reflns_used 1299
_cell_measurement_temperature 293(2)
_cell_measurement_theta_max 56.3
_cell_measurement_theta_min 3.8
_cell_volume 289.09(15)
_computing_molecular_graphics 'DIAMOND (Brandenburg, 2001)'
_computing_structure_refinement 'SHELXL-97 (Sheldrick, 1997)'
_computing_structure_solution 'SIR92 (Altomare, 1993)'
_diffrn_ambient_temperature 293(2)
_diffrn_measured_fraction_theta_full 0.917
_diffrn_measured_fraction_theta_max 0.917
_diffrn_measurement_device_type 'Stoe IPDS I'
_diffrn_measurement_method '\f scans'
_diffrn_radiation_monochromator graphite
_diffrn_radiation_source 'fine-focus sealed tube'
_diffrn_radiation_type MoK\a
_diffrn_radiation_wavelength 0.71073
_diffrn_reflns_av_R_equivalents 0.1336
_diffrn_reflns_av_sigmaI/netI 0.1080
_diffrn_reflns_limit_h_max 6
_diffrn_reflns_limit_h_min -6
_diffrn_reflns_limit_k_max 8
_diffrn_reflns_limit_k_min -8
_diffrn_reflns_limit_l_max 12
_diffrn_reflns_limit_l_min -12
_diffrn_reflns_number 3479
_diffrn_reflns_theta_full 28.09
_diffrn_reflns_theta_max 28.09
_diffrn_reflns_theta_min 3.42
_diffrn_standards_decay_% none
_diffrn_standards_interval_time 0
_diffrn_standards_number 0
_exptl_absorpt_coefficient_mu 1.582
_exptl_absorpt_correction_T_max 0.8439
_exptl_absorpt_correction_T_min 0.4862
_exptl_absorpt_correction_type numerical
_exptl_absorpt_process_details
; 
(X-RED; Stoe & Cie, 2001; the crystal shape was optimized by 
X-SHAPE; Stoe & Cie, 1999) 
;
_exptl_crystal_colour pink
_exptl_crystal_density_diffrn 2.109
_exptl_crystal_density_method 'not measured'
_exptl_crystal_description plate
_exptl_crystal_F_000 183
_exptl_crystal_size_max 0.44
_exptl_crystal_size_mid 0.13
_exptl_crystal_size_min 0.03
_refine_diff_density_max 1.081
_refine_diff_density_min -1.538
_refine_diff_density_rms 0.181
_refine_ls_extinction_method none
_refine_ls_goodness_of_fit_ref 1.042
_refine_ls_hydrogen_treatment mixed
_refine_ls_matrix_type full
_refine_ls_number_parameters 113
_refine_ls_number_reflns 1299
_refine_ls_number_restraints 4
_refine_ls_restrained_S_all 1.041
_refine_ls_R_factor_all 0.0871
_refine_ls_R_factor_gt 0.0759
_refine_ls_shift/su_max 0.000
_refine_ls_shift/su_mean 0.000
_refine_ls_structure_factor_coef Fsqd
_refine_ls_weighting_details 'calc w=1/[\s^2^(Fo^2^)+(0.1460P)^2^+0.0000P] where P=(Fo^2^+2Fc^2^)/3'
_refine_ls_weighting_scheme calc
_refine_ls_wR_factor_gt 0.1934
_refine_ls_wR_factor_ref 0.2084
_reflns_number_gt 1065
_reflns_number_total 1299
_reflns_threshold_expression >2sigma(I)
_cod_data_source_file cg200974h_si_004.cif
_cod_data_source_block cs591a
_cod_original_cell_volume 289.08(13)
_cod_database_code 4501254

loop_
_symmetry_equiv_pos_as_xyz
'x, y, z'
'-x, -y, -z'

loop_
_atom_site_label
_atom_site_type_symbol
_atom_site_fract_x
_atom_site_fract_y
_atom_site_fract_z
_atom_site_U_iso_or_equiv
_atom_site_adp_type
_atom_site_occupancy
_atom_site_symmetry_multiplicity
_atom_site_calc_flag
_atom_site_refinement_flags
Co1 Co 0.0000 0.0000 0.0000 0.0241(4) Uani 1 2 d S
F3 F 0.4555(7) 0.7171(5) -0.2903(3) 0.0365(7) Uani 1 1 d .
F4 F 0.7492(7) 0.8361(5) -0.5214(3) 0.0394(8) Uani 1 1 d .
O1A O 0.2250(7) 0.1573(5) -0.1728(4) 0.0277(7) Uani 1 1 d .
O1B O 0.0231(8) 0.5178(6) -0.2063(4) 0.0376(9) Uani 1 1 d .
O2 O 0.2763(8) -0.3028(5) 0.0141(4) 0.0327(8) Uani 1 1 d D
O3 O -0.2289(8) -0.0452(7) -0.1627(4) 0.0378(9) Uani 1 1 d D
C1 C 0.1829(9) 0.3648(7) -0.2393(5) 0.0251(9) Uani 1 1 d .
C2 C 0.3475(9) 0.4319(7) -0.3743(5) 0.0261(9) Uani 1 1 d .
C3 C 0.4717(10) 0.6073(7) -0.3925(5) 0.0289(10) Uani 1 1 d .
C4 C 0.6245(10) 0.6731(7) -0.5145(5) 0.0293(10) Uani 1 1 d .
H2A H 0.35(2) -0.33(2) -0.073(8) 0.15(5) Uiso 1 1 d D
H2B H 0.211(13) -0.417(8) 0.087(6) 0.048(19) Uiso 1 1 d D
H3A H -0.21(2) -0.187(8) -0.179(11) 0.10(3) Uiso 1 1 d D
H3B H -0.415(5) -0.028(14) -0.169(11) 0.07(3) Uiso 1 1 d D

loop_
_atom_site_aniso_label
_atom_site_aniso_U_11
_atom_site_aniso_U_22
_atom_site_aniso_U_33
_atom_site_aniso_U_23
_atom_site_aniso_U_13
_atom_site_aniso_U_12
Co1 0.0256(6) 0.0208(5) 0.0192(5) 0.0033(3) 0.0013(3) -0.0044(3)
F3 0.049(2) 0.0352(15) 0.0265(14) -0.0075(12) 0.0090(12) -0.0160(13)
F4 0.051(2) 0.0350(15) 0.0364(16) -0.0065(12) 0.0108(14) -0.0257(13)
O1A 0.0290(19) 0.0219(14) 0.0249(16) 0.0040(12) 0.0087(12) -0.0071(12)
O1B 0.039(2) 0.0273(16) 0.038(2) -0.0014(14) 0.0153(16) -0.0040(14)
O2 0.035(2) 0.0212(15) 0.0314(18) 0.0001(13) 0.0104(14) 0.0027(13)
O3 0.031(2) 0.045(2) 0.038(2) -0.0149(17) -0.0065(15) -0.0060(15)
C1 0.022(2) 0.027(2) 0.022(2) 0.0015(16) 0.0018(16) -0.0088(16)
C2 0.026(2) 0.026(2) 0.0194(19) 0.0045(15) 0.0017(16) -0.0079(16)
C3 0.032(3) 0.0236(19) 0.025(2) 0.0008(16) -0.0022(17) -0.0050(16)
C4 0.030(3) 0.026(2) 0.026(2) 0.0051(17) -0.0019(17) -0.0123(17)

loop_
_atom_type_symbol
_atom_type_description
_atom_type_scat_dispersion_real
_atom_type_scat_dispersion_imag
_atom_type_scat_source
C C 0.0033 0.0016 'International Tables Vol C Tables 4.2.6.8 and 6.1.1.4'
H H 0.0000 0.0000 'International Tables Vol C Tables 4.2.6.8 and 6.1.1.4'
O O 0.0106 0.0060 'International Tables Vol C Tables 4.2.6.8 and 6.1.1.4'
F F 0.0171 0.0103 'International Tables Vol C Tables 4.2.6.8 and 6.1.1.4'
Co Co 0.3494 0.9721 'International Tables Vol C Tables 4.2.6.8 and 6.1.1.4'

loop_
_geom_angle_atom_site_label_1
_geom_angle_atom_site_label_2
_geom_angle_atom_site_label_3
_geom_angle
_geom_angle_site_symmetry_1
_geom_angle_site_symmetry_3
O3 Co1 O3 180.00(14) 2 .
O3 Co1 O2 88.89(16) 2 .
O3 Co1 O2 91.11(16) . .
O3 Co1 O2 91.11(16) 2 2
O3 Co1 O2 88.89(16) . 2
O2 Co1 O2 180.00(19) . 2
O3 Co1 O1A 88.04(15) 2 2
O3 Co1 O1A 91.96(15) . 2
O2 Co1 O1A 93.00(13) . 2
O2 Co1 O1A 87.00(13) 2 2
O3 Co1 O1A 91.96(15) 2 .
O3 Co1 O1A 88.04(15) . .
O2 Co1 O1A 87.00(13) . .
O2 Co1 O1A 93.00(13) 2 .
O1A Co1 O1A 180.0(3) 2 .
C1 O1A Co1 126.0(3) . .
Co1 O2 H2A 121(7) . .
Co1 O2 H2B 105(4) . .
H2A O2 H2B 120(8) . .
Co1 O3 H3A 123(6) . .
Co1 O3 H3B 128(6) . .
H3A O3 H3B 87(8) . .
O1B C1 O1A 127.1(4) . .
O1B C1 C2 117.3(4) . .
O1A C1 C2 115.6(4) . .
C3 C2 C4 117.2(4) . 2_664
C3 C2 C1 120.2(4) . .
C4 C2 C1 122.6(4) 2_664 .
F3 C3 C2 121.0(4) . .
F3 C3 C4 117.2(4) . .
C2 C3 C4 121.8(5) . .
F4 C4 C2 120.3(4) . 2_664
F4 C4 C3 118.7(5) . .
C2 C4 C3 121.0(4) 2_664 .

loop_
_geom_bond_atom_site_label_1
_geom_bond_atom_site_label_2
_geom_bond_distance
_geom_bond_site_symmetry_2
Co1 O3 2.080(4) 2
Co1 O3 2.080(4) .
Co1 O2 2.103(3) .
Co1 O2 2.103(3) 2
Co1 O1A 2.115(3) 2
Co1 O1A 2.115(3) .
F3 C3 1.341(6) .
F4 C4 1.332(6) .
O1A C1 1.259(5) .
O1B C1 1.242(6) .
O2 H2A 0.95(2) .
O2 H2B 0.96(2) .
O3 H3A 0.95(2) .
O3 H3B 0.94(2) .
C1 C2 1.519(6) .
C2 C3 1.383(7) .
C2 C4 1.391(7) 2_664
C3 C4 1.391(7) .
C4 C2 1.391(7) 2_664

loop_
_geom_hbond_atom_site_label_D
_geom_hbond_atom_site_label_H
_geom_hbond_atom_site_label_A
_geom_hbond_distance_DH
_geom_hbond_distance_HA
_geom_hbond_distance_DA
_geom_hbond_angle_DHA
_geom_hbond_site_symmetry_A
O2 H2A F3 0.95(2) 2.05(5) 2.961(5) 160(11) 1_545
O2 H2A O1B 0.95(2) 2.64(14) 3.091(6) 109(10) 1_545
O3 H3A O1B 0.95(2) 2.09(6) 2.952(5) 150(9) 1_545
O3 H3A F3 0.95(2) 2.31(8) 2.954(5) 124(7) 1_445
O3 H3B O1A 0.94(2) 1.96(5) 2.818(5) 150(7) 1_455
O3 H3A F3 0.95(2) 2.31(8) 2.954(5) 124(7) 1_445
